data_7226282
loop_
_publ_author_name
'Sun, Yantao'
'Cui, Zili'
'Chen, Lichuan'
'Lu, Xiaofeng'
'Wu, Yuewei'
'Zhang, Haoli'
'Shao, Xiangfeng'

_publ_section_title
;
 Aryl-Fused Tetrathianaphthalene (TTN): Synthesis, Structures, Properties,
 and Cocrystals with Fullerenes
;
_journal_name_full 'RSC Adv.'
_journal_paper_doi 10.1039/C6RA18945H
_journal_year 2016
_chemical_formula_moiety 'C75 H12 S8'
_chemical_formula_sum 'C75 H12 S8'
_chemical_formula_weight 1169.32
_chemical_name_common (TTN3)(C60)(CS2)
_chemical_name_systematic
;
(TTN3)(C60)(CS2)
;
_chemical_temperature_decomposition 534
_space_group_IT_number 2
_symmetry_cell_setting triclinic
_symmetry_space_group_name_Hall '-P 1'
_symmetry_space_group_name_H-M 'P -1'
_atom_sites_solution_hydrogens geom
_atom_sites_solution_primary direct
_atom_sites_solution_secondary difmap
_audit_creation_method SHELXL-97
_audit_update_record
;
2016-07-13 deposited with the CCDC.
2016-08-15 downloaded from the CCDC.
;
_cell_angle_alpha 77.433(5)
_cell_angle_beta 81.220(4)
_cell_angle_gamma 80.005(4)
_cell_formula_units_Z 1
_cell_length_a 9.9766(4)
_cell_length_b 10.6457(6)
_cell_length_c 10.9297(6)
_cell_measurement_reflns_used 3403
_cell_measurement_temperature 110(2)
_cell_measurement_theta_max 28.4010
_cell_measurement_theta_min 3.6260
_cell_volume 1107.82(10)
_computing_cell_refinement
;
CrysAlisPro, Agilent Technologies,
Version 1.171.36.28 (release 01-02-2013 CrysAlis171 .NET)
(compiled Feb  1 2013,16:14:44)
;
_computing_data_collection
;
CrysAlisPro, Agilent Technologies,
Version 1.171.36.28 (release 01-02-2013 CrysAlis171 .NET)
(compiled Feb  1 2013,16:14:44)
;
_computing_data_reduction
;
CrysAlisPro, Agilent Technologies,
Version 1.171.36.28 (release 01-02-2013 CrysAlis171 .NET)
(compiled Feb  1 2013,16:14:44)
;
_computing_molecular_graphics Ortep3
_computing_publication_material Ortep3
_computing_structure_refinement 'SHELXL-97 (Sheldrick, 1997)'
_computing_structure_solution SIR2004
_diffrn_ambient_temperature 110(2)
_diffrn_detector_area_resol_mean 16.0733
_diffrn_measured_fraction_theta_full 0.998
_diffrn_measured_fraction_theta_max 0.876
_diffrn_measurement_device_type 'SuperNova, Dual, Cu at zero, Eos'
_diffrn_measurement_method '\w scans'
_diffrn_radiation_monochromator mirror
_diffrn_radiation_source 'SuperNova (Mo) X-ray Source'
_diffrn_radiation_type MoK\a
_diffrn_radiation_wavelength 0.71073
_diffrn_reflns_av_R_equivalents 0.0313
_diffrn_reflns_av_sigmaI/netI 0.0516
_diffrn_reflns_limit_h_max 13
_diffrn_reflns_limit_h_min -13
_diffrn_reflns_limit_k_max 10
_diffrn_reflns_limit_k_min -13
_diffrn_reflns_limit_l_max 14
_diffrn_reflns_limit_l_min -14
_diffrn_reflns_number 8344
_diffrn_reflns_theta_full 26.00
_diffrn_reflns_theta_max 28.60
_diffrn_reflns_theta_min 3.00
_exptl_absorpt_coefficient_mu 0.463
_exptl_absorpt_correction_T_max 1.0000
_exptl_absorpt_correction_T_min 0.53524
_exptl_absorpt_correction_type multi-scan
_exptl_absorpt_process_details
;
CrysAlisPro, Agilent Technologies,
Version 1.171.36.28 (release 01-02-2013 CrysAlis171 .NET)
(compiled Feb  1 2013,16:14:44)
Empirical absorption correction using spherical harmonics,
 implemented in SCALE3 ABSPACK scaling algorithm.
;
_exptl_crystal_colour black
_exptl_crystal_density_diffrn 1.753
_exptl_crystal_density_meas ?
_exptl_crystal_density_method 'not measured'
_exptl_crystal_description block
_exptl_crystal_F_000 590
_exptl_crystal_size_max 0.38
_exptl_crystal_size_mid 0.35
_exptl_crystal_size_min 0.34
_refine_diff_density_max 0.339
_refine_diff_density_min -0.358
_refine_diff_density_rms 0.078
_refine_ls_extinction_method none
_refine_ls_goodness_of_fit_ref 1.107
_refine_ls_hydrogen_treatment constr
_refine_ls_matrix_type full
_refine_ls_number_parameters 378
_refine_ls_number_reflns 4986
_refine_ls_number_restraints 0
_refine_ls_restrained_S_all 1.107
_refine_ls_R_factor_all 0.0612
_refine_ls_R_factor_gt 0.0526
_refine_ls_shift/su_max 0.001
_refine_ls_shift/su_mean 0.000
_refine_ls_structure_factor_coef Fsqd
_refine_ls_weighting_details 'calc w=1/[\s^2^(Fo^2^)+(0.0319P)^2^+2.1829P] where P=(Fo^2^+2Fc^2^)/3'
_refine_ls_weighting_scheme calc
_refine_ls_wR_factor_gt 0.1243
_refine_ls_wR_factor_ref 0.1301
_reflns_number_gt 4307
_reflns_number_total 4986
_reflns_threshold_expression >2sigma(I)
_cod_data_source_file c6ra18945h2.cif
_cod_data_source_block TTN3_C60_CS2
_cod_depositor_comments
;
The following automatic conversions were performed:

'_chemical_melting_point' tag was changed to
'_chemical_temperature_decomposition' since the value had been
'534,decomposed'. The value '534,decomposed' was changed to '534'.

'_exptl_crystal_density_meas' value 'not meausred' was changed to '?'
- the value is perceived as not measured.

Automatic conversion script
Id: cif_fix_values 4268 2015-11-12 08:31:59Z antanas 
;
_cod_original_sg_symbol_H-M P-1
_cod_database_code 7226282

loop_
_symmetry_equiv_pos_as_xyz
'x, y, z'
'-x, -y, -z'

loop_
_atom_site_label
_atom_site_type_symbol
_atom_site_fract_x
_atom_site_fract_y
_atom_site_fract_z
_atom_site_U_iso_or_equiv
_atom_site_adp_type
_atom_site_occupancy
_atom_site_symmetry_multiplicity
_atom_site_calc_flag
_atom_site_refinement_flags
C1A C 0.1106(3) 0.5933(3) 0.3908(3) 0.0232(6) Uani 1 1 d .
C2A C 0.1313(3) 0.7403(3) 0.5375(3) 0.0237(6) Uani 1 1 d .
C3A C 0.2340(3) 0.6369(3) 0.5393(3) 0.0217(6) Uani 1 1 d .
C4A C 0.5056(3) 0.5385(3) 0.5393(3) 0.0213(6) Uani 1 1 d .
C5A C 0.7778(3) 0.4470(3) 0.5434(3) 0.0208(6) Uani 1 1 d .
C6A C 0.0666(3) 0.5354(3) 0.2934(3) 0.0282(7) Uani 1 1 d .
H6A1 H 0.1385 0.4700 0.2686 0.042 Uiso 1 1 calc R
H6A2 H 0.0475 0.6022 0.2211 0.042 Uiso 1 1 calc R
H6A3 H -0.0145 0.4967 0.3278 0.042 Uiso 1 1 calc R
C7A C 0.1100(3) 0.8501(3) 0.6073(3) 0.0276(7) Uani 1 1 d .
H7A1 H 0.0895 0.8172 0.6960 0.041 Uiso 1 1 calc R
H7A2 H 0.0351 0.9135 0.5779 0.041 Uiso 1 1 calc R
H7A3 H 0.1918 0.8898 0.5927 0.041 Uiso 1 1 calc R
S1B S 0.01685(8) 0.73195(8) 0.43623(7) 0.02528(18) Uani 1 1 d .
S2B S 0.36518(8) 0.60414(8) 0.63767(7) 0.02362(18) Uani 1 1 d .
S3B S 0.66017(8) 0.58808(7) 0.55726(7) 0.02392(18) Uani 1 1 d .
C1B C 0.5507(4) 0.7271(3) 0.8525(3) 0.0303(7) Uani 1 1 d .
C2B C 0.4110(3) 0.7252(3) 0.9155(3) 0.0288(7) Uani 1 1 d .
C3B C 0.3239(3) 0.8312(3) 0.8458(3) 0.0290(7) Uani 1 1 d .
C4B C 0.4082(4) 0.8993(3) 0.7400(3) 0.0312(7) Uani 1 1 d .
C5B C 0.5492(4) 0.8346(3) 0.7447(3) 0.0319(7) Uani 1 1 d .
C6B C 0.6588(3) 0.6973(3) 0.9248(4) 0.0314(7) Uani 1 1 d .
C7B C 0.6335(4) 0.6655(3) 1.0607(4) 0.0339(8) Uani 1 1 d .
C8B C 0.7305(4) 0.7231(3) 1.1130(4) 0.0360(8) Uani 1 1 d .
C9B C 0.8144(3) 0.7886(4) 1.0084(4) 0.0362(8) Uani 1 1 d .
C10B C 0.7712(3) 0.7750(3) 0.8909(4) 0.0357(8) Uani 1 1 d .
C11B C 0.3874(3) 0.6938(3) 1.0460(3) 0.0280(7) Uani 1 1 d .
C12B C 0.2750(3) 0.7662(3) 1.1133(3) 0.0308(7) Uani 1 1 d .
C13B C 0.3192(4) 0.7815(3) 1.2290(3) 0.0312(7) Uani 1 1 d .
C14B C 0.4591(4) 0.7172(3) 1.2329(3) 0.0341(8) Uani 1 1 d .
C15B C 0.5018(4) 0.6632(3) 1.1197(3) 0.0313(7) Uani 1 1 d .
C16B C 0.6898(4) 0.7727(3) 1.2209(4) 0.0354(8) Uani 1 1 d .
C17B C 0.5512(4) 0.7709(3) 1.2829(3) 0.0351(8) Uani 1 1 d .
C18B C 0.5060(4) 0.8907(4) 1.3310(3) 0.0342(8) Uani 1 1 d .
C19B C 0.6183(4) 0.9670(4) 1.2967(3) 0.0343(8) Uani 1 1 d .
C20B C 0.7318(4) 0.8949(4) 1.2293(3) 0.0347(8) Uani 1 1 d .
C21B C 0.6561(4) 0.9071(4) 0.7130(3) 0.0342(8) Uani 1 1 d .
C22B C 0.7696(3) 0.8764(4) 0.7882(4) 0.0347(8) Uani 1 1 d .
C23B C 0.8110(3) 0.9991(4) 0.7957(4) 0.0366(8) Uani 1 1 d .
C24B C 0.7243(4) 1.1040(4) 0.7267(3) 0.0328(7) Uani 1 1 d .
C25B C 0.6275(4) 1.0487(4) 0.6746(3) 0.0339(8) Uani 1 1 d .
C26B C 0.8555(3) 0.9045(3) 1.0155(4) 0.0332(8) Uani 1 1 d .
C27B C 0.8530(3) 1.0125(4) 0.9070(4) 0.0337(8) Uani 1 1 d .
C28B C 0.8132(3) 0.9587(3) 1.1283(4) 0.0319(8) Uani 1 1 d .
C29B C 0.7848(3) 1.0988(3) 1.0900(3) 0.0306(7) Uani 1 1 d .
C30B C 0.1907(3) 0.8679(3) 1.0461(3) 0.0304(7) Uani 1 1 d .
C1C C 1.0000 0.5000 1.0000 0.0266(9) Uani 1 2 d S
S1C S 0.89324(9) 0.41378(8) 1.07528(9) 0.0333(2) Uani 1 1 d .

loop_
_atom_site_aniso_label
_atom_site_aniso_U_11
_atom_site_aniso_U_22
_atom_site_aniso_U_33
_atom_site_aniso_U_23
_atom_site_aniso_U_13
_atom_site_aniso_U_12
C1A 0.0220(14) 0.0285(15) 0.0200(14) -0.0026(12) -0.0025(12) -0.0085(12)
C2A 0.0208(14) 0.0298(16) 0.0209(15) -0.0020(12) -0.0046(12) -0.0070(12)
C3A 0.0213(14) 0.0261(15) 0.0182(14) -0.0029(12) -0.0026(12) -0.0061(11)
C4A 0.0192(13) 0.0250(15) 0.0200(14) -0.0017(12) -0.0054(11) -0.0046(11)
C5A 0.0202(14) 0.0247(15) 0.0182(14) -0.0025(11) -0.0032(11) -0.0065(11)
C6A 0.0266(16) 0.0384(18) 0.0224(15) -0.0049(13) -0.0053(13) -0.0114(13)
C7A 0.0258(16) 0.0310(17) 0.0268(16) -0.0087(13) -0.0056(13) -0.0002(13)
S1B 0.0199(4) 0.0314(4) 0.0250(4) -0.0038(3) -0.0064(3) -0.0038(3)
S2B 0.0230(4) 0.0300(4) 0.0195(4) -0.0081(3) -0.0069(3) -0.0002(3)
S3B 0.0238(4) 0.0249(4) 0.0260(4) -0.0069(3) -0.0076(3) -0.0050(3)
C1B 0.0330(17) 0.0269(16) 0.0359(18) -0.0156(14) -0.0028(15) -0.0068(13)
C2B 0.0285(16) 0.0272(16) 0.0365(18) -0.0124(14) -0.0052(14) -0.0108(13)
C3B 0.0312(17) 0.0331(17) 0.0299(17) -0.0092(14) -0.0097(14) -0.0156(14)
C4B 0.0394(19) 0.0381(19) 0.0226(16) -0.0095(14) -0.0088(14) -0.0141(15)
C5B 0.0379(19) 0.0368(18) 0.0270(17) -0.0181(14) -0.0008(14) -0.0095(15)
C6B 0.0298(17) 0.0240(16) 0.041(2) -0.0153(14) -0.0018(15) 0.0023(13)
C7B 0.0379(19) 0.0183(15) 0.045(2) -0.0049(14) -0.0129(16) 0.0032(13)
C8B 0.0319(18) 0.0258(17) 0.049(2) -0.0045(15) -0.0200(17) 0.0081(14)
C9B 0.0194(15) 0.0353(19) 0.053(2) -0.0122(17) -0.0097(15) 0.0069(13)
C10B 0.0199(15) 0.0354(19) 0.054(2) -0.0228(17) 0.0009(15) 0.0041(13)
C11B 0.0323(17) 0.0208(15) 0.0340(17) -0.0043(13) -0.0046(14) -0.0133(12)
C12B 0.0301(17) 0.0328(17) 0.0333(18) -0.0066(14) 0.0031(14) -0.0211(14)
C13B 0.0341(18) 0.0323(17) 0.0270(17) 0.0024(14) 0.0010(14) -0.0189(14)
C14B 0.041(2) 0.0271(17) 0.0301(18) 0.0076(14) -0.0050(15) -0.0099(14)
C15B 0.0394(19) 0.0178(15) 0.0360(19) 0.0011(13) -0.0079(15) -0.0072(13)
C16B 0.0355(18) 0.0311(18) 0.0374(19) 0.0076(15) -0.0224(16) -0.0012(14)
C17B 0.046(2) 0.0318(18) 0.0253(17) 0.0081(14) -0.0124(15) -0.0088(15)
C18B 0.048(2) 0.0409(19) 0.0153(14) 0.0025(13) -0.0086(14) -0.0161(16)
C19B 0.041(2) 0.041(2) 0.0238(16) -0.0017(14) -0.0160(15) -0.0103(16)
C20B 0.0313(18) 0.042(2) 0.0329(18) -0.0013(15) -0.0215(15) -0.0032(15)
C21B 0.0372(19) 0.044(2) 0.0237(16) -0.0164(15) 0.0087(14) -0.0114(15)
C22B 0.0261(16) 0.0396(19) 0.039(2) -0.0194(16) 0.0094(15) -0.0043(14)
C23B 0.0234(16) 0.045(2) 0.043(2) -0.0162(17) 0.0117(15) -0.0128(15)
C24B 0.0311(17) 0.043(2) 0.0228(16) -0.0045(14) 0.0094(14) -0.0160(15)
C25B 0.044(2) 0.042(2) 0.0163(15) -0.0058(14) 0.0051(14) -0.0158(16)
C26B 0.0122(13) 0.0390(19) 0.050(2) -0.0123(16) -0.0080(14) 0.0009(13)
C27B 0.0145(14) 0.046(2) 0.043(2) -0.0138(17) 0.0028(14) -0.0095(13)
C28B 0.0203(15) 0.0366(18) 0.043(2) -0.0090(15) -0.0176(14) -0.0024(13)
C29B 0.0196(15) 0.0365(18) 0.0416(19) -0.0089(15) -0.0132(14) -0.0099(13)
C30B 0.0163(14) 0.0381(18) 0.0405(19) -0.0098(15) 0.0000(13) -0.0143(13)
C1C 0.025(2) 0.025(2) 0.032(2) -0.0119(18) -0.0097(19) 0.0035(17)
S1C 0.0283(4) 0.0302(4) 0.0420(5) -0.0083(4) -0.0044(4) -0.0043(3)

loop_
_atom_type_symbol
_atom_type_description
_atom_type_scat_dispersion_real
_atom_type_scat_dispersion_imag
_atom_type_scat_source
C C 0.0033 0.0016 'International Tables Vol C Tables 4.2.6.8 and 6.1.1.4'
H H 0.0000 0.0000 'International Tables Vol C Tables 4.2.6.8 and 6.1.1.4'
S S 0.1246 0.1234 'International Tables Vol C Tables 4.2.6.8 and 6.1.1.4'

loop_
_geom_angle_atom_site_label_1
_geom_angle_atom_site_label_2
_geom_angle_atom_site_label_3
_geom_angle
_geom_angle_site_symmetry_1
_geom_angle_site_symmetry_3
C5A C1A C6A 129.5(3) 2_666 .
C5A C1A S1B 109.6(2) 2_666 .
C6A C1A S1B 120.9(2) . .
C3A C2A C7A 129.4(3) . .
C3A C2A S1B 109.8(2) . .
C7A C2A S1B 120.8(2) . .
C2A C3A C5A 113.5(3) . 2_666
C2A C3A S2B 124.0(2) . .
C5A C3A S2B 122.4(2) 2_666 .
C4A C4A S3B 124.6(3) 2_666 .
C4A C4A S2B 123.7(3) 2_666 .
S3B C4A S2B 111.71(16) . .
C1A C5A C3A 113.5(3) 2_666 2_666
C1A C5A S3B 123.9(2) 2_666 .
C3A C5A S3B 122.6(2) 2_666 .
C1A C6A H6A1 109.5 . .
C1A C6A H6A2 109.5 . .
H6A1 C6A H6A2 109.5 . .
C1A C6A H6A3 109.5 . .
H6A1 C6A H6A3 109.5 . .
H6A2 C6A H6A3 109.5 . .
C2A C7A H7A1 109.5 . .
C2A C7A H7A2 109.5 . .
H7A1 C7A H7A2 109.5 . .
C2A C7A H7A3 109.5 . .
H7A1 C7A H7A3 109.5 . .
H7A2 C7A H7A3 109.5 . .
C1A S1B C2A 93.51(15) . .
C3A S2B C4A 101.28(14) . .
C5A S3B C4A 101.33(14) . .
C6B C1B C5B 120.3(3) . .
C6B C1B C2B 119.2(3) . .
C5B C1B C2B 108.3(3) . .
C11B C2B C3B 120.2(3) . .
C11B C2B C1B 120.1(3) . .
C3B C2B C1B 107.6(3) . .
C29B C3B C2B 119.9(3) 2_677 .
C29B C3B C4B 119.8(3) 2_677 .
C2B C3B C4B 108.6(3) . .
C19B C4B C3B 120.5(3) 2_677 .
C19B C4B C5B 120.0(3) 2_677 .
C3B C4B C5B 107.6(3) . .
C21B C5B C1B 120.2(3) . .
C21B C5B C4B 120.0(3) . .
C1B C5B C4B 107.9(3) . .
C1B C6B C7B 120.4(3) . .
C1B C6B C10B 119.2(3) . .
C7B C6B C10B 108.0(3) . .
C15B C7B C6B 120.2(3) . .
C15B C7B C8B 119.6(3) . .
C6B C7B C8B 108.3(3) . .
C16B C8B C9B 121.3(3) . .
C16B C8B C7B 120.1(3) . .
C9B C8B C7B 107.3(3) . .
C26B C9B C8B 119.7(4) . .
C26B C9B C10B 119.3(4) . .
C8B C9B C10B 109.1(3) . .
C22B C10B C9B 120.6(3) . .
C22B C10B C6B 120.4(3) . .
C9B C10B C6B 107.2(3) . .
C2B C11B C12B 120.1(3) . .
C2B C11B C15B 119.7(3) . .
C12B C11B C15B 108.1(3) . .
C30B C12B C11B 119.6(3) . .
C30B C12B C13B 119.7(3) . .
C11B C12B C13B 108.3(3) . .
C24B C13B C14B 121.1(3) 2_677 .
C24B C13B C12B 119.9(3) 2_677 .
C14B C13B C12B 107.5(3) . .
C17B C14B C13B 119.4(3) . .
C17B C14B C15B 120.4(3) . .
C13B C14B C15B 108.4(3) . .
C7B C15B C11B 120.3(3) . .
C7B C15B C14B 120.0(3) . .
C11B C15B C14B 107.7(3) . .
C8B C16B C17B 120.5(3) . .
C8B C16B C20B 119.5(4) . .
C17B C16B C20B 107.7(3) . .
C14B C17B C16B 119.5(3) . .
C14B C17B C18B 119.9(3) . .
C16B C17B C18B 108.8(3) . .
C25B C18B C19B 120.1(3) 2_677 .
C25B C18B C17B 119.9(3) 2_677 .
C19B C18B C17B 107.0(3) . .
C4B C19B C20B 119.3(3) 2_677 .
C4B C19B C18B 120.1(3) 2_677 .
C20B C19B C18B 108.7(3) . .
C28B C20B C19B 120.8(3) . .
C28B C20B C16B 119.5(3) . .
C19B C20B C16B 107.8(3) . .
C5B C21B C22B 119.9(3) . .
C5B C21B C25B 119.9(3) . .
C22B C21B C25B 108.0(3) . .
C10B C22B C21B 120.1(3) . .
C10B C22B C23B 120.4(3) . .
C21B C22B C23B 107.5(3) . .
C27B C23B C24B 120.0(3) . .
C27B C23B C22B 119.4(4) . .
C24B C23B C22B 108.8(3) . .
C13B C24B C23B 120.5(3) 2_677 .
C13B C24B C25B 119.1(3) 2_677 .
C23B C24B C25B 108.2(3) . .
C18B C25B C24B 120.6(3) 2_677 .
C18B C25B C21B 119.9(3) 2_677 .
C24B C25B C21B 107.6(3) . .
C9B C26B C28B 119.9(4) . .
C9B C26B C27B 120.2(3) . .
C28B C26B C27B 107.7(3) . .
C23B C27B C30B 120.1(3) . 2_677
C23B C27B C26B 120.1(3) . .
C30B C27B C26B 107.9(3) 2_677 .
C20B C28B C26B 120.2(3) . .
C20B C28B C29B 119.7(3) . .
C26B C28B C29B 108.0(3) . .
C3B C29B C30B 119.7(3) 2_677 2_677
C3B C29B C28B 119.9(3) 2_677 .
C30B C29B C28B 108.4(3) 2_677 .
C12B C30B C29B 120.4(3) . 2_677
C12B C30B C27B 119.7(3) . 2_677
C29B C30B C27B 108.0(3) 2_677 2_677
S1C C1C S1C 180.00(5) 2_767 .

loop_
_geom_bond_atom_site_label_1
_geom_bond_atom_site_label_2
_geom_bond_distance
_geom_bond_site_symmetry_2
C1A C5A 1.373(4) 2_666
C1A C6A 1.493(4) .
C1A S1B 1.731(3) .
C2A C3A 1.367(4) .
C2A C7A 1.499(4) .
C2A S1B 1.732(3) .
C3A C5A 1.431(4) 2_666
C3A S2B 1.760(3) .
C4A C4A 1.337(6) 2_666
C4A S3B 1.766(3) .
C4A S2B 1.770(3) .
C5A C1A 1.373(4) 2_666
C5A C3A 1.431(4) 2_666
C5A S3B 1.757(3) .
C6A H6A1 0.9600 .
C6A H6A2 0.9600 .
C6A H6A3 0.9600 .
C7A H7A1 0.9600 .
C7A H7A2 0.9600 .
C7A H7A3 0.9600 .
C1B C6B 1.386(5) .
C1B C5B 1.453(5) .
C1B C2B 1.458(5) .
C2B C11B 1.386(5) .
C2B C3B 1.448(5) .
C3B C29B 1.391(5) 2_677
C3B C4B 1.456(5) .
C4B C19B 1.382(5) 2_677
C4B C5B 1.458(5) .
C5B C21B 1.382(5) .
C6B C7B 1.442(5) .
C6B C10B 1.464(5) .
C7B C15B 1.375(5) .
C7B C8B 1.473(5) .
C8B C16B 1.373(5) .
C8B C9B 1.435(6) .
C9B C26B 1.387(5) .
C9B C10B 1.458(5) .
C10B C22B 1.378(6) .
C11B C12B 1.444(5) .
C11B C15B 1.447(5) .
C12B C30B 1.395(5) .
C12B C13B 1.451(5) .
C13B C24B 1.384(5) 2_677
C13B C14B 1.446(5) .
C14B C17B 1.393(5) .
C14B C15B 1.452(5) .
C16B C17B 1.445(5) .
C16B C20B 1.459(5) .
C17B C18B 1.458(5) .
C18B C25B 1.379(5) 2_677
C18B C19B 1.453(5) .
C19B C4B 1.382(5) 2_677
C19B C20B 1.450(5) .
C20B C28B 1.389(5) .
C21B C22B 1.451(5) .
C21B C25B 1.464(5) .
C22B C23B 1.457(5) .
C23B C27B 1.389(5) .
C23B C24B 1.435(5) .
C24B C13B 1.384(5) 2_677
C24B C25B 1.455(5) .
C25B C18B 1.379(5) 2_677
C26B C28B 1.448(5) .
C26B C27B 1.461(5) .
C27B C30B 1.448(5) 2_677
C28B C29B 1.448(5) .
C29B C3B 1.391(5) 2_677
C29B C30B 1.445(5) 2_677
C30B C29B 1.445(5) 2_677
C30B C27B 1.448(5) 2_677
C1C S1C 1.5483(9) 2_767
C1C S1C 1.5483(9) .

loop_
_geom_torsion_atom_site_label_1
_geom_torsion_atom_site_label_2
_geom_torsion_atom_site_label_3
_geom_torsion_atom_site_label_4
_geom_torsion
_geom_torsion_site_symmetry_1
_geom_torsion_site_symmetry_4
C7A C2A C3A C5A -178.2(3) . 2_666
S1B C2A C3A C5A 1.5(3) . 2_666
C7A C2A C3A S2B 4.3(5) . .
S1B C2A C3A S2B -175.94(17) . .
C5A C1A S1B C2A 2.7(2) 2_666 .
C6A C1A S1B C2A -177.2(3) . .
C3A C2A S1B C1A -2.4(3) . .
C7A C2A S1B C1A 177.4(3) . .
C2A C3A S2B C4A -145.4(3) . .
C5A C3A S2B C4A 37.4(3) 2_666 .
C4A C4A S2B C3A -37.0(4) 2_666 .
S3B C4A S2B C3A 142.56(16) . .
C1A C5A S3B C4A -145.2(3) 2_666 .
C3A C5A S3B C4A 35.2(3) 2_666 .
C4A C4A S3B C5A -37.2(4) 2_666 .
S2B C4A S3B C5A 143.31(16) . .
C6B C1B C2B C11B 0.0(5) . .
C5B C1B C2B C11B -142.4(3) . .
C6B C1B C2B C3B 142.6(3) . .
C5B C1B C2B C3B 0.2(3) . .
C11B C2B C3B C29B -0.6(4) . 2_677
C1B C2B C3B C29B -143.1(3) . 2_677
C11B C2B C3B C4B 142.5(3) . .
C1B C2B C3B C4B -0.1(3) . .
C29B C3B C4B C19B 0.3(5) 2_677 2_677
C2B C3B C4B C19B -142.7(3) . 2_677
C29B C3B C4B C5B 143.0(3) 2_677 .
C2B C3B C4B C5B -0.1(3) . .
C6B C1B C5B C21B 0.5(5) . .
C2B C1B C5B C21B 142.4(3) . .
C6B C1B C5B C4B -142.2(3) . .
C2B C1B C5B C4B -0.3(3) . .
C19B C4B C5B C21B 0.4(5) 2_677 .
C3B C4B C5B C21B -142.5(3) . .
C19B C4B C5B C1B 143.1(3) 2_677 .
C3B C4B C5B C1B 0.2(3) . .
C5B C1B C6B C7B 137.4(3) . .
C2B C1B C6B C7B -0.4(5) . .
C5B C1B C6B C10B -0.2(5) . .
C2B C1B C6B C10B -138.0(3) . .
C1B C6B C7B C15B 0.7(5) . .
C10B C6B C7B C15B 142.5(3) . .
C1B C6B C7B C8B -141.9(3) . .
C10B C6B C7B C8B -0.1(4) . .
C15B C7B C8B C16B 0.7(5) . .
C6B C7B C8B C16B 143.6(3) . .
C15B C7B C8B C9B -143.3(3) . .
C6B C7B C8B C9B -0.4(4) . .
C16B C8B C9B C26B -0.1(5) . .
C7B C8B C9B C26B 143.4(3) . .
C16B C8B C9B C10B -142.8(3) . .
C7B C8B C9B C10B 0.7(4) . .
C26B C9B C10B C22B -0.7(5) . .
C8B C9B C10B C22B 142.1(3) . .
C26B C9B C10B C6B -143.6(3) . .
C8B C9B C10B C6B -0.8(4) . .
C1B C6B C10B C22B -0.1(5) . .
C7B C6B C10B C22B -142.4(3) . .
C1B C6B C10B C9B 142.9(3) . .
C7B C6B C10B C9B 0.6(4) . .
C3B C2B C11B C12B 0.4(4) . .
C1B C2B C11B C12B 138.4(3) . .
C3B C2B C11B C15B -137.8(3) . .
C1B C2B C11B C15B 0.1(5) . .
C2B C11B C12B C30B -0.1(5) . .
C15B C11B C12B C30B 142.4(3) . .
C2B C11B C12B C13B -142.2(3) . .
C15B C11B C12B C13B 0.3(4) . .
C30B C12B C13B C24B 1.1(5) . 2_677
C11B C12B C13B C24B 143.2(3) . 2_677
C30B C12B C13B C14B -142.5(3) . .
C11B C12B C13B C14B -0.5(4) . .
C24B C13B C14B C17B 0.5(5) 2_677 .
C12B C13B C14B C17B 143.6(3) . .
C24B C13B C14B C15B -142.7(3) 2_677 .
C12B C13B C14B C15B 0.5(4) . .
C6B C7B C15B C11B -0.6(5) . .
C8B C7B C15B C11B 137.9(3) . .
C6B C7B C15B C14B -138.6(3) . .
C8B C7B C15B C14B -0.1(5) . .
C2B C11B C15B C7B 0.2(5) . .
C12B C11B C15B C7B -142.5(3) . .
C2B C11B C15B C14B 142.7(3) . .
C12B C11B C15B C14B 0.0(4) . .
C17B C14B C15B C7B -0.4(5) . .
C13B C14B C15B C7B 142.3(3) . .
C17B C14B C15B C11B -143.0(3) . .
C13B C14B C15B C11B -0.3(4) . .
C9B C8B C16B C17B 138.0(3) . .
C7B C8B C16B C17B -1.0(5) . .
C9B C8B C16B C20B 0.4(5) . .
C7B C8B C16B C20B -138.5(3) . .
C13B C14B C17B C16B -138.5(3) . .
C15B C14B C17B C16B 0.1(5) . .
C13B C14B C17B C18B 0.2(5) . .
C15B C14B C17B C18B 138.9(3) . .
C8B C16B C17B C14B 0.5(5) . .
C20B C16B C17B C14B 142.5(3) . .
C8B C16B C17B C18B -142.3(3) . .
C20B C16B C17B C18B -0.4(4) . .
C14B C17B C18B C25B -0.8(5) . 2_677
C16B C17B C18B C25B 141.9(3) . 2_677
C14B C17B C18B C19B -142.1(3) . .
C16B C17B C18B C19B 0.5(4) . .
C25B C18B C19B C4B 0.9(5) 2_677 2_677
C17B C18B C19B C4B 142.1(3) . 2_677
C25B C18B C19B C20B -141.7(3) 2_677 .
C17B C18B C19B C20B -0.5(4) . .
C4B C19B C20B C28B -0.3(5) 2_677 .
C18B C19B C20B C28B 142.7(3) . .
C4B C19B C20B C16B -142.7(3) 2_677 .
C18B C19B C20B C16B 0.2(4) . .
C8B C16B C20B C28B -0.5(5) . .
C17B C16B C20B C28B -142.9(3) . .
C8B C16B C20B C19B 142.5(3) . .
C17B C16B C20B C19B 0.1(4) . .
C1B C5B C21B C22B -0.5(5) . .
C4B C5B C21B C22B 137.7(3) . .
C1B C5B C21B C25B -138.4(3) . .
C4B C5B C21B C25B -0.2(5) . .
C9B C10B C22B C21B -138.1(3) . .
C6B C10B C22B C21B 0.1(5) . .
C9B C10B C22B C23B -0.1(5) . .
C6B C10B C22B C23B 138.1(3) . .
C5B C21B C22B C10B 0.2(5) . .
C25B C21B C22B C10B 142.5(3) . .
C5B C21B C22B C23B -142.5(3) . .
C25B C21B C22B C23B -0.2(4) . .
C10B C22B C23B C27B 0.5(5) . .
C21B C22B C23B C27B 143.1(3) . .
C10B C22B C23B C24B -142.4(3) . .
C21B C22B C23B C24B 0.2(4) . .
C27B C23B C24B C13B -0.7(5) . 2_677
C22B C23B C24B C13B 141.8(3) . 2_677
C27B C23B C24B C25B -142.8(3) . .
C22B C23B C24B C25B -0.2(4) . .
C13B C24B C25B C18B 0.1(5) 2_677 2_677
C23B C24B C25B C18B 142.8(3) . 2_677
C13B C24B C25B C21B -142.6(3) 2_677 .
C23B C24B C25B C21B 0.1(4) . .
C5B C21B C25B C18B -0.6(5) . 2_677
C22B C21B C25B C18B -142.9(3) . 2_677
C5B C21B C25B C24B 142.4(3) . .
C22B C21B C25B C24B 0.1(4) . .
C8B C9B C26B C28B -0.1(5) . .
C10B C9B C26B C28B 138.8(3) . .
C8B C9B C26B C27B -137.8(3) . .
C10B C9B C26B C27B 1.1(5) . .
C24B C23B C27B C30B 0.2(5) . 2_677
C22B C23B C27B C30B -138.5(3) . 2_677
C24B C23B C27B C26B 138.6(3) . .
C22B C23B C27B C26B -0.1(5) . .
C9B C26B C27B C23B -0.7(5) . .
C28B C26B C27B C23B -142.9(3) . .
C9B C26B C27B C30B 142.2(3) . 2_677
C28B C26B C27B C30B 0.0(3) . 2_677
C19B C20B C28B C26B -137.9(3) . .
C16B C20B C28B C26B 0.3(5) . .
C19B C20B C28B C29B 0.1(5) . .
C16B C20B C28B C29B 138.3(3) . .
C9B C26B C28B C20B 0.0(5) . .
C27B C26B C28B C20B 142.4(3) . .
C9B C26B C28B C29B -142.3(3) . .
C27B C26B C28B C29B 0.1(3) . .
C20B C28B C29B C3B -0.1(5) . 2_677
C26B C28B C29B C3B 142.4(3) . 2_677
C20B C28B C29B C30B -142.6(3) . 2_677
C26B C28B C29B C30B -0.1(3) . 2_677
C11B C12B C30B C29B -0.1(5) . 2_677
C13B C12B C30B C29B 137.8(3) . 2_677
C11B C12B C30B C27B -138.4(3) . 2_677
C13B C12B C30B C27B -0.6(5) . 2_677
